data_2236810
loop_
_publ_author_name
'Bhardwaj, Rajni M.'
'Oswald, Iain'
'Florence, Alastair J.'

_publ_section_title
;
 6-Methyl-1,3,5-triazine-2,4-diamine butane-1,4-diol monosolvate
;
_journal_coeditor_code BH2459
_journal_issue 12
_journal_name_full 'Acta Crystallographica Section E'
_journal_page_first o3377
_journal_paper_doi 10.1107/S1600536812044480
_journal_volume 68
_journal_year 2012
_chemical_formula_iupac 'C4 H7 N5, C4 H10 O2'
_chemical_formula_moiety 'C4 H7 N5, C4 H10 O2'
_chemical_formula_sum 'C8 H17 N5 O2'
_chemical_formula_weight 215.27
_chemical_name_systematic
;
6-Methyl-1,3,5-triazine-2,4-diamine butane-1,4-diol monosolvate
;
_space_group_IT_number 2
_symmetry_cell_setting triclinic
_symmetry_space_group_name_Hall '-P 1'
_symmetry_space_group_name_H-M 'P -1'
_atom_sites_solution_hydrogens geom
_atom_sites_solution_primary direct
_atom_sites_solution_secondary difmap
_audit_creation_method SHELXL-97
_cell_angle_alpha 87.911(3)
_cell_angle_beta 74.346(3)
_cell_angle_gamma 83.550(3)
_cell_formula_units_Z 2
_cell_length_a 5.8755(3)
_cell_length_b 9.0515(5)
_cell_length_c 10.7607(5)
_cell_measurement_reflns_used 1602
_cell_measurement_temperature 123(2)
_cell_measurement_theta_max 24.57
_cell_measurement_theta_min 2.26
_cell_volume 547.55(5)
_computing_cell_refinement 'SAINT (Bruker, 2007)'
_computing_data_collection 'APEX2 (Bruker, 2007)'
_computing_data_reduction 'SAINT (Bruker, 2007)'
_computing_molecular_graphics 'Mercury (Macrae <i>et al.</i>, 2008) and ORTEP-3 (Farrugia, 1997)'
_computing_publication_material 'enCIFer (Allen <i>et al.</i>, 2004) and WinGX (Farrugia, 1999)'
_computing_structure_refinement 'SHELXL97 (Sheldrick, 2008)'
_computing_structure_solution 'SHELXS97 (Sheldrick, 2008)'
_diffrn_ambient_temperature 123(2)
_diffrn_measured_fraction_theta_full 0.995
_diffrn_measured_fraction_theta_max 0.995
_diffrn_measurement_device_type 'Bruker APEXII CCD'
_diffrn_measurement_method '\f and \w scans'
_diffrn_radiation_monochromator graphite
_diffrn_radiation_source 'fine-focus sealed tube'
_diffrn_radiation_type MoK\a
_diffrn_radiation_wavelength 0.71073
_diffrn_reflns_av_R_equivalents 0.0452
_diffrn_reflns_av_sigmaI/netI 0.0539
_diffrn_reflns_limit_h_max 6
_diffrn_reflns_limit_h_min -6
_diffrn_reflns_limit_k_max 10
_diffrn_reflns_limit_k_min -10
_diffrn_reflns_limit_l_max 12
_diffrn_reflns_limit_l_min -12
_diffrn_reflns_number 7713
_diffrn_reflns_theta_full 24.99
_diffrn_reflns_theta_max 24.99
_diffrn_reflns_theta_min 1.97
_exptl_absorpt_coefficient_mu 0.097
_exptl_absorpt_correction_T_max 0.7454
_exptl_absorpt_correction_T_min 0.6365
_exptl_absorpt_correction_type multi-scan
_exptl_absorpt_process_details '(SADABS; Bruker, 2007)'
_exptl_crystal_colour colourless
_exptl_crystal_density_diffrn 1.306
_exptl_crystal_density_method 'not measured'
_exptl_crystal_description needle
_exptl_crystal_F_000 232
_exptl_crystal_size_max 0.50
_exptl_crystal_size_mid 0.05
_exptl_crystal_size_min 0.04
_refine_diff_density_max 0.195
_refine_diff_density_min -0.216
_refine_ls_extinction_method none
_refine_ls_goodness_of_fit_ref 1.001
_refine_ls_hydrogen_treatment mixed
_refine_ls_matrix_type full
_refine_ls_number_constraints 0
_refine_ls_number_parameters 155
_refine_ls_number_reflns 1911
_refine_ls_number_restraints 0
_refine_ls_restrained_S_all 1.001
_refine_ls_R_factor_all 0.0791
_refine_ls_R_factor_gt 0.0406
_refine_ls_shift/su_max 0.000
_refine_ls_shift/su_mean 0.000
_refine_ls_structure_factor_coef Fsqd
_refine_ls_weighting_details 'calc w=1/[\s^2^(Fo^2^)+(0.0401P)^2^+0.1476P] where P=(Fo^2^+2Fc^2^)/3'
_refine_ls_weighting_scheme calc
_refine_ls_wR_factor_gt 0.0798
_refine_ls_wR_factor_ref 0.0932
_reflns_number_gt 1288
_reflns_number_total 1911
_reflns_threshold_expression I>2\s(I)
_cod_data_source_file bh2459.cif
_cod_data_source_block I
_cod_database_code 2236810
_cod_database_fobs_code 2236810

loop_
_symmetry_equiv_pos_as_xyz
'x, y, z'
'-x, -y, -z'

loop_
_atom_site_type_symbol
_atom_site_label
_atom_site_fract_x
_atom_site_fract_y
_atom_site_fract_z
_atom_site_U_iso_or_equiv
_atom_site_adp_type
_atom_site_calc_flag
_atom_site_refinement_flags
_atom_site_occupancy
_atom_site_symmetry_multiplicity
C C1 0.5923(3) 0.3881(2) 0.16893(18) 0.0160(5) Uani d . 1 1
C C2 0.2419(3) 0.4825(2) 0.30267(18) 0.0163(5) Uani d . 1 1
C C3 0.5020(3) 0.3277(2) 0.38201(19) 0.0174(5) Uani d . 1 1
C C4 0.5670(4) 0.2448(2) 0.49230(19) 0.0243(5) Uani d . 1 1
H H4A 0.4317 0.2559 0.5692 0.036 Uiso calc R 1 1
H H4B 0.7035 0.2850 0.5095 0.036 Uiso calc R 1 1
H H4C 0.6083 0.1393 0.4705 0.036 Uiso calc R 1 1
C C5 0.3181(3) 0.1867(2) 0.9133(2) 0.0207(5) Uani d . 1 1
H H5A 0.2639 0.1078 0.9771 0.025 Uiso calc R 1 1
H H5B 0.3114 0.2788 0.9615 0.025 Uiso calc R 1 1
C C6 0.5730(3) 0.1418(2) 0.83897(19) 0.0182(5) Uani d . 1 1
H H6A 0.6744 0.1373 0.8993 0.022 Uiso calc R 1 1
H H6B 0.6254 0.2195 0.7737 0.022 Uiso calc R 1 1
C C7 0.6115(3) -0.0072(2) 0.77120(19) 0.0191(5) Uani d . 1 1
H H7A 0.5611 -0.0855 0.8363 0.023 Uiso calc R 1 1
H H7B 0.5099 -0.0033 0.7110 0.023 Uiso calc R 1 1
C C8 0.8673(3) -0.0489(2) 0.69683(19) 0.0220(5) Uani d . 1 1
H H8A 0.8820 -0.1465 0.6551 0.026 Uiso calc R 1 1
H H8B 0.9165 0.0260 0.6282 0.026 Uiso calc R 1 1
N N1 0.6600(3) 0.31119(18) 0.26599(15) 0.0175(4) Uani d . 1 1
N N2 0.3851(3) 0.47401(18) 0.18167(15) 0.0162(4) Uani d . 1 1
N N3 0.2928(3) 0.41094(18) 0.40710(15) 0.0174(4) Uani d . 1 1
N N4 0.7434(3) 0.3769(2) 0.05127(17) 0.0221(4) Uani d . 1 1
N N5 0.0347(3) 0.5670(2) 0.32441(19) 0.0201(4) Uani d . 1 1
O O1 0.1589(2) 0.21134(16) 0.83288(14) 0.0238(4) Uani d . 1 1
H H1 0.1221 0.1293 0.8146 0.036 Uiso calc R 1 1
O O2 1.0196(2) -0.05639(16) 0.78135(13) 0.0229(4) Uani d . 1 1
H H2 1.1154 -0.1339 0.7660 0.034 Uiso calc R 1 1
H H7N 0.883(4) 0.316(3) 0.040(2) 0.037(7) Uiso d . 1 1
H H8N 0.704(4) 0.418(2) -0.013(2) 0.028(7) Uiso d . 1 1
H H9N -0.008(3) 0.618(2) 0.262(2) 0.019(6) Uiso d . 1 1
H H10N -0.059(4) 0.572(2) 0.402(2) 0.026(6) Uiso d . 1 1

loop_
_atom_site_aniso_label
_atom_site_aniso_U_11
_atom_site_aniso_U_22
_atom_site_aniso_U_33
_atom_site_aniso_U_12
_atom_site_aniso_U_13
_atom_site_aniso_U_23
C1 0.0178(11) 0.0139(11) 0.0162(11) -0.0025(9) -0.0042(9) 0.0004(9)
C2 0.0158(11) 0.0155(11) 0.0169(11) -0.0015(9) -0.0036(9) 0.0005(9)
C3 0.0192(12) 0.0152(11) 0.0180(11) 0.0017(9) -0.0069(9) -0.0010(9)
C4 0.0269(12) 0.0266(13) 0.0167(11) 0.0075(10) -0.0055(10) 0.0007(9)
C5 0.0165(11) 0.0232(13) 0.0221(11) 0.0028(9) -0.0062(9) -0.0016(9)
C6 0.0144(11) 0.0194(12) 0.0210(11) -0.0004(9) -0.0055(9) -0.0001(9)
C7 0.0166(11) 0.0200(12) 0.0212(11) -0.0005(9) -0.0067(9) 0.0007(9)
C8 0.0202(12) 0.0240(13) 0.0230(11) 0.0021(9) -0.0088(10) -0.0032(9)
N1 0.0176(9) 0.0180(10) 0.0151(9) 0.0024(7) -0.0031(8) -0.0012(7)
N2 0.0151(9) 0.0164(9) 0.0148(9) 0.0024(7) -0.0016(7) 0.0008(7)
N3 0.0184(9) 0.0175(10) 0.0145(9) 0.0025(7) -0.0033(7) 0.0023(7)
N4 0.0184(11) 0.0272(11) 0.0152(10) 0.0082(9) 0.0004(9) 0.0015(8)
N5 0.0172(10) 0.0258(11) 0.0120(10) 0.0071(8) 0.0005(9) 0.0047(8)
O1 0.0201(8) 0.0202(8) 0.0340(9) 0.0013(7) -0.0139(7) 0.0009(7)
O2 0.0171(8) 0.0223(9) 0.0299(9) 0.0073(6) -0.0102(7) -0.0055(7)

loop_
_atom_type_symbol
_atom_type_description
_atom_type_scat_dispersion_real
_atom_type_scat_dispersion_imag
_atom_type_scat_source
C C 0.0033 0.0016 'International Tables Vol C Tables 4.2.6.8 and 6.1.1.4'
H H 0.0000 0.0000 'International Tables Vol C Tables 4.2.6.8 and 6.1.1.4'
N N 0.0061 0.0033 'International Tables Vol C Tables 4.2.6.8 and 6.1.1.4'
O O 0.0106 0.0060 'International Tables Vol C Tables 4.2.6.8 and 6.1.1.4'

loop_
_geom_angle_atom_site_label_1
_geom_angle_atom_site_label_2
_geom_angle_atom_site_label_3
_geom_angle
N4 C1 N2 117.48(18)
N4 C1 N1 117.24(18)
N2 C1 N1 125.28(18)
N5 C2 N2 118.72(19)
N5 C2 N3 116.41(18)
N2 C2 N3 124.86(18)
N3 C3 N1 125.76(18)
N3 C3 C4 117.45(18)
N1 C3 C4 116.79(17)
C3 C4 H4A 109.5
C3 C4 H4B 109.5
H4A C4 H4B 109.5
C3 C4 H4C 109.5
H4A C4 H4C 109.5
H4B C4 H4C 109.5
O1 C5 C6 113.42(16)
O1 C5 H5A 108.9
C6 C5 H5A 108.9
O1 C5 H5B 108.9
C6 C5 H5B 108.9
H5A C5 H5B 107.7
C5 C6 C7 114.11(17)
C5 C6 H6A 108.7
C7 C6 H6A 108.7
C5 C6 H6B 108.7
C7 C6 H6B 108.7
H6A C6 H6B 107.6
C8 C7 C6 113.03(17)
C8 C7 H7A 109.0
C6 C7 H7A 109.0
C8 C7 H7B 109.0
C6 C7 H7B 109.0
H7A C7 H7B 107.8
O2 C8 C7 110.49(16)
O2 C8 H8A 109.6
C7 C8 H8A 109.6
O2 C8 H8B 109.6
C7 C8 H8B 109.6
H8A C8 H8B 108.1
C3 N1 C1 114.53(16)
C1 N2 C2 114.71(17)
C3 N3 C2 114.85(17)
C1 N4 H7N 118.7(14)
C1 N4 H8N 120.1(15)
H7N N4 H8N 121(2)
C2 N5 H9N 121.4(13)
C2 N5 H10N 119.2(14)
H9N N5 H10N 119.4(19)
C5 O1 H1 109.5
C8 O2 H2 109.5

loop_
_geom_bond_atom_site_label_1
_geom_bond_atom_site_label_2
_geom_bond_distance
C1 N4 1.336(2)
C1 N2 1.345(2)
C1 N1 1.357(2)
C2 N5 1.331(3)
C2 N2 1.346(2)
C2 N3 1.362(2)
C3 N3 1.334(2)
C3 N1 1.342(2)
C3 C4 1.494(3)
C4 H4A 0.9800
C4 H4B 0.9800
C4 H4C 0.9800
C5 O1 1.431(2)
C5 C6 1.512(3)
C5 H5A 0.9900
C5 H5B 0.9900
C6 C7 1.522(3)
C6 H6A 0.9900
C6 H6B 0.9900
C7 C8 1.512(3)
C7 H7A 0.9900
C7 H7B 0.9900
C8 O2 1.434(2)
C8 H8A 0.9900
C8 H8B 0.9900
N4 H7N 0.92(2)
N4 H8N 0.85(2)
N5 H9N 0.87(2)
N5 H10N 0.87(2)
O1 H1 0.8400
O2 H2 0.8400

loop_
_geom_hbond_atom_site_label_D
_geom_hbond_atom_site_label_H
_geom_hbond_atom_site_label_A
_geom_hbond_site_symmetry_A
_geom_hbond_distance_DH
_geom_hbond_distance_HA
_geom_hbond_distance_DA
_geom_hbond_angle_DHA
_geom_hbond_publ_flag
O1 H1 O2 1_455 0.84 1.92 2.764(2) 176 yes
O2 H2 N1 2_756 0.84 1.94 2.777(2) 178 yes
N4 H7N O1 1_654 0.92(3) 2.52(2) 3.173(2) 128.5(7) yes
N4 H8N N2 2_665 0.85(2) 2.19(2) 3.037(2) 178(2) yes
N5 H9N O1 2_566 0.88(2) 2.069(19) 2.909(2) 160.1(18) yes
N5 H10N N3 2_566 0.87(2) 2.14(2) 3.008(3) 179(2) yes

loop_
_geom_torsion_atom_site_label_1
_geom_torsion_atom_site_label_2
_geom_torsion_atom_site_label_3
_geom_torsion_atom_site_label_4
_geom_torsion
O1 C5 C6 C7 -64.5(2)
C5 C6 C7 C8 179.55(17)
C6 C7 C8 O2 59.0(2)
N3 C3 N1 C1 -0.1(3)
C4 C3 N1 C1 179.68(18)
N4 C1 N1 C3 179.49(18)
N2 C1 N1 C3 -0.8(3)
N4 C1 N2 C2 -179.17(19)
N1 C1 N2 C2 1.1(3)
N5 C2 N2 C1 178.99(18)
N3 C2 N2 C1 -0.6(3)
N1 C3 N3 C2 0.5(3)
C4 C3 N3 C2 -179.23(18)
N5 C2 N3 C3 -179.76(18)
N2 C2 N3 C3 -0.1(3)

loop_
_cod_related_entry_id
_cod_related_entry_database
_cod_related_entry_code
1 ChemSpider 30658204
